data_4302496
loop_
_publ_author_name
'Elena Chelebaeva'
'Joulia Larionova'
'Yannick Guari'
'Rute A. S. Ferreira'
'Luis D. Carlos'
'Filipe A. Almeida Paz'
'Alexander Trifonov'
'Christian Gu\'erin'

_publ_contact_author_address
; Institut Charles Gerhardt Montpellier
  UMR 5253
  CNRS-UM2-ENSCM-UM1
  Chimie Moleculaire et Organisation du Solide
  Universite Montpellier II
  Place E. Bataillon
  34095 Montpellier cedex 5
  France
;
_publ_contact_author_email joulia@univ-montp2.fr
_publ_contact_author_name 'Professor Joulia Larionova'
_publ_section_title
;
Luminescent and Magnetic Cyano-Bridged Coordination Polymers Containing
4d-4f Ions: Toward Multifunctional Materials
;
_journal_name_full 'Inorganic Chemistry'
_journal_page_first 5983
_journal_page_last 5995
_journal_paper_doi 10.1021/ic900378d
_journal_volume 48
_journal_year 2009
_chemical_formula_moiety 'C8 H10 Gd Mo N8 O5'
_chemical_formula_sum 'C8 H10 Gd Mo N8 O5'
_chemical_formula_weight 551.43
_chemical_name_systematic
; 
 ? 
;
_space_group_IT_number 129
_symmetry_cell_setting tetragonal
_symmetry_space_group_name_Hall '-P 4a 2a'
_symmetry_space_group_name_H-M 'P 4/n m m :2'
_atom_sites_solution_hydrogens none
_atom_sites_solution_primary direct
_atom_sites_solution_secondary difmap
_cell_angle_alpha 90.00
_cell_angle_beta 90.00
_cell_angle_gamma 90.00
_cell_formula_units_Z 2
_cell_length_a 10.9175(2)
_cell_length_b 10.9175(2)
_cell_length_c 7.1541(2)
_cell_measurement_reflns_used 9768
_cell_measurement_temperature 180(2)
_cell_measurement_theta_max 43.75
_cell_measurement_theta_min 2.85
_cell_volume 852.71(3)
_computing_cell_refinement 'APEX2 '
_computing_data_collection 'APEX2 (Bruker, 2006)'
_computing_data_reduction 'SAINT+ (Bruker, 1997-2005)'
_computing_molecular_graphics 'DIAMOND (Brandenburg, 2006)'
_computing_publication_material 'SHELXTL '
_computing_structure_refinement 'SHELXTL '
_computing_structure_solution 'SHELXTL (Bruker 2001)'
_diffrn_ambient_temperature 180(2)
_diffrn_measured_fraction_theta_full 0.983
_diffrn_measured_fraction_theta_max 0.983
_diffrn_measurement_device_type 'Bruker X8 Kappa CCD APEX II'
_diffrn_measurement_method 'omega/phi scans'
_diffrn_radiation_monochromator graphite
_diffrn_radiation_source 'fine-focus sealed tube'
_diffrn_radiation_type MoK\a
_diffrn_radiation_wavelength 0.71073
_diffrn_reflns_av_R_equivalents 0.0299
_diffrn_reflns_av_sigmaI/netI 0.0122
_diffrn_reflns_limit_h_max 20
_diffrn_reflns_limit_h_min -14
_diffrn_reflns_limit_k_max 19
_diffrn_reflns_limit_k_min -20
_diffrn_reflns_limit_l_max 13
_diffrn_reflns_limit_l_min -13
_diffrn_reflns_number 33477
_diffrn_reflns_theta_full 43.89
_diffrn_reflns_theta_max 43.89
_diffrn_reflns_theta_min 3.73
_exptl_absorpt_coefficient_mu 4.625
_exptl_absorpt_correction_T_max 0.3375
_exptl_absorpt_correction_T_min 0.1853
_exptl_absorpt_correction_type multi-scan
_exptl_absorpt_process_details
;
 SADABS (Sheldrick, 1997)
;
_exptl_crystal_colour Yellow
_exptl_crystal_density_diffrn 2.148
_exptl_crystal_density_method 'not measured'
_exptl_crystal_description Block
_exptl_crystal_F_000 520
_exptl_crystal_size_max 0.55
_exptl_crystal_size_mid 0.30
_exptl_crystal_size_min 0.30
_refine_diff_density_max 1.625
_refine_diff_density_min -2.219
_refine_diff_density_rms 0.210
_refine_ls_extinction_method none
_refine_ls_goodness_of_fit_ref 1.116
_refine_ls_hydrogen_treatment none
_refine_ls_matrix_type full
_refine_ls_number_parameters 60
_refine_ls_number_reflns 1830
_refine_ls_number_restraints 0
_refine_ls_restrained_S_all 1.116
_refine_ls_R_factor_all 0.0190
_refine_ls_R_factor_gt 0.0179
_refine_ls_shift/su_max 0.001
_refine_ls_shift/su_mean 0.000
_refine_ls_structure_factor_coef Fsqd
_refine_ls_weighting_details 'calc w=1/[\s^2^(Fo^2^)+(0.0315P)^2^+0.2280P] where P=(Fo^2^+2Fc^2^)/3'
_refine_ls_weighting_scheme calc
_refine_ls_wR_factor_gt 0.0494
_refine_ls_wR_factor_ref 0.0500
_reflns_number_gt 1775
_reflns_number_total 1830
_reflns_threshold_expression I>2\s(I)
_cod_data_source_file ic900378d_si_001_2.cif
_cod_data_source_block II-GdMoCN8
_cod_depositor_comments
;
The following automatic conversions were performed:
'_symmetry_cell_setting' value 'Tetragonal' changed to 'tetragonal'
according to '/home/saulius/struct/CIF-dictionaries/cif_core.dic'
dictionary named 'cif_core.dic' version 2.4.1 from
2010-06-29.

'_exptl_absorpt_correction_type' value 'Multi-scan' changed
to 'multi-scan' according to
'/home/saulius/struct/CIF-dictionaries/cif_core.dic' dictionary named
'cif_core.dic' version 2.4.1 from 2010-06-29.

Automatic conversion script
Id: cif_fix_enum 1527 2010-12-29 10:47:43Z saulius 
;
_cod_original_sg_symbol_H-M 'P 4/n m m'
_cod_database_code 4302496

loop_
_symmetry_equiv_pos_as_xyz
'x, y, z'
'-x+1/2, -y+1/2, z'
'-y+1/2, x, z'
'y, -x+1/2, z'
'-x, y+1/2, -z'
'x+1/2, -y, -z'
'y+1/2, x+1/2, -z'
'-y, -x, -z'
'-x, -y, -z'
'x-1/2, y-1/2, -z'
'y-1/2, -x, -z'
'-y, x-1/2, -z'
'x, -y-1/2, z'
'-x-1/2, y, z'
'-y-1/2, -x-1/2, z'
'y, x, z'

loop_
_atom_site_label
_atom_site_type_symbol
_atom_site_fract_x
_atom_site_fract_y
_atom_site_fract_z
_atom_site_U_iso_or_equiv
_atom_site_adp_type
_atom_site_occupancy
_atom_site_symmetry_multiplicity
_atom_site_calc_flag
_atom_site_refinement_flags
_atom_site_disorder_assembly
_atom_site_disorder_group
Gd1 Gd 0.2500 0.2500 0.757818(13) 0.00904(3) Uani 1 8 d S . .
Mo1 Mo 0.2500 0.7500 0.5000 0.00839(4) Uani 1 8 d S . .
O1W O 0.2500 0.2500 0.4048(4) 0.0336(6) Uani 1 8 d S . .
O2W O 0.1420(4) 0.3580(4) 1.0006(7) 0.0466(14) Uani 0.40 2 d SP . .
O3W O 0.1339(3) 0.3996(3) 0.9440(5) 0.0271(7) Uani 0.30 1 d P . .
N1 N 0.2796(2) 0.46258(17) 0.6353(3) 0.0288(5) Uani 0.50 1 d P . .
C1 C 0.27461(18) 0.56403(16) 0.5901(3) 0.0197(4) Uani 0.50 1 d P . .
N2 N 0.2004(3) 0.9308(2) 0.1378(3) 0.0363(5) Uani 0.50 1 d P . .
C2 C 0.2217(2) 0.8670(2) 0.2628(2) 0.0200(4) Uani 0.50 1 d P . .

loop_
_atom_site_aniso_label
_atom_site_aniso_U_11
_atom_site_aniso_U_22
_atom_site_aniso_U_33
_atom_site_aniso_U_23
_atom_site_aniso_U_13
_atom_site_aniso_U_12
Gd1 0.00680(4) 0.00680(4) 0.01352(5) 0.000 0.000 0.000
Mo1 0.00690(5) 0.00690(5) 0.01137(7) 0.000 0.000 0.000
O1W 0.0396(10) 0.0396(10) 0.0215(10) 0.000 0.000 0.000
O2W 0.052(2) 0.052(2) 0.035(2) -0.0104(12) 0.0104(12) 0.023(3)
O3W 0.0238(13) 0.0171(11) 0.0403(17) -0.0100(10) 0.0189(11) -0.0079(11)
N1 0.0451(15) 0.0119(6) 0.0292(7) 0.0059(5) 0.0062(7) 0.0020(6)
C1 0.0263(11) 0.0111(5) 0.0218(6) 0.0036(5) 0.0051(5) 0.0007(5)
N2 0.0562(16) 0.0239(9) 0.0288(8) 0.0137(7) -0.0022(9) -0.0001(9)
C2 0.0259(10) 0.0148(7) 0.0192(6) 0.0046(5) -0.0001(5) -0.0011(6)

loop_
_atom_type_symbol
_atom_type_description
_atom_type_scat_dispersion_real
_atom_type_scat_dispersion_imag
_atom_type_scat_source
C C 0.0033 0.0016 'International Tables Vol C Tables 4.2.6.8 and 6.1.1.4'
N N 0.0061 0.0033 'International Tables Vol C Tables 4.2.6.8 and 6.1.1.4'
Mo Mo -1.6832 0.6857 'International Tables Vol C Tables 4.2.6.8 and 6.1.1.4'
Gd Gd -0.1653 3.9035 'International Tables Vol C Tables 4.2.6.8 and 6.1.1.4'
O O 0.0106 0.0060 'International Tables Vol C Tables 4.2.6.8 and 6.1.1.4'
H H 0.0000 0.0000 'International Tables Vol C Tables 4.2.6.8 and 6.1.1.4'

loop_
_geom_angle_atom_site_label_1
_geom_angle_atom_site_label_2
_geom_angle_atom_site_label_3
_geom_angle
_geom_angle_site_symmetry_1
_geom_angle_site_symmetry_3
_geom_angle_publ_flag
O2W Gd1 O2W 87.6(3) 4 3 ?
O2W Gd1 O2W 58.62(17) 4 . ?
O2W Gd1 O2W 58.62(17) 3 . ?
O2W Gd1 O2W 58.62(17) 4 2 ?
O2W Gd1 O2W 58.62(17) 3 2 ?
O2W Gd1 O2W 87.6(3) . 2 ?
O2W Gd1 O3W 14.49(13) 4 14_655 ?
O2W Gd1 O3W 100.76(19) 3 14_655 ?
O2W Gd1 O3W 62.38(9) . 14_655 ?
O2W Gd1 O3W 71.47(12) 2 14_655 ?
O2W Gd1 O3W 14.49(13) 4 4 ?
O2W Gd1 O3W 100.76(19) 3 4 ?
O2W Gd1 O3W 71.47(12) . 4 ?
O2W Gd1 O3W 62.38(9) 2 4 ?
O3W Gd1 O3W 12.08(12) 14_655 4 ?
O2W Gd1 O3W 100.76(19) 4 13_565 ?
O2W Gd1 O3W 14.49(13) 3 13_565 ?
O2W Gd1 O3W 71.47(12) . 13_565 ?
O2W Gd1 O3W 62.38(9) 2 13_565 ?
O3W Gd1 O3W 114.43(17) 14_655 13_565 ?
O3W Gd1 O3W 113.05(17) 4 13_565 ?
O2W Gd1 O3W 100.76(19) 4 3 ?
O2W Gd1 O3W 14.49(13) 3 3 ?
O2W Gd1 O3W 62.38(9) . 3 ?
O2W Gd1 O3W 71.47(12) 2 3 ?
O3W Gd1 O3W 113.05(17) 14_655 3 ?
O3W Gd1 O3W 114.43(17) 4 3 ?
O3W Gd1 O3W 12.08(12) 13_565 3 ?
O2W Gd1 O3W 62.38(9) 4 . ?
O2W Gd1 O3W 71.47(12) 3 . ?
O2W Gd1 O3W 14.49(13) . . ?
O2W Gd1 O3W 100.76(19) 2 . ?
O3W Gd1 O3W 62.05(14) 14_655 . ?
O3W Gd1 O3W 72.95(8) 4 . ?
O3W Gd1 O3W 83.24(13) 13_565 . ?
O3W Gd1 O3W 72.95(8) 3 . ?
O2W Gd1 O3W 71.47(12) 4 15_665 ?
O2W Gd1 O3W 62.38(9) 3 15_665 ?
O2W Gd1 O3W 14.49(13) . 15_665 ?
O2W Gd1 O3W 100.76(19) 2 15_665 ?
O3W Gd1 O3W 72.95(8) 14_655 15_665 ?
O3W Gd1 O3W 83.24(13) 4 15_665 ?
O3W Gd1 O3W 72.95(8) 13_565 15_665 ?
O3W Gd1 O3W 62.05(14) 3 15_665 ?
O3W Gd1 O3W 12.08(12) . 15_665 ?
O2W Gd1 O3W 62.38(9) 4 16 ?
O2W Gd1 O3W 71.47(12) 3 16 ?
O2W Gd1 O3W 100.76(19) . 16 ?
O2W Gd1 O3W 14.49(13) 2 16 ?
O3W Gd1 O3W 72.95(8) 14_655 16 ?
O3W Gd1 O3W 62.05(14) 4 16 ?
O3W Gd1 O3W 72.95(8) 13_565 16 ?
O3W Gd1 O3W 83.24(13) 3 16 ?
O3W Gd1 O3W 113.05(17) . 16 ?
O3W Gd1 O3W 114.43(17) 15_665 16 ?
O2W Gd1 O3W 71.47(12) 4 2 ?
O2W Gd1 O3W 62.38(9) 3 2 ?
O2W Gd1 O3W 100.76(19) . 2 ?
O2W Gd1 O3W 14.49(13) 2 2 ?
O3W Gd1 O3W 83.24(13) 14_655 2 ?
O3W Gd1 O3W 72.95(8) 4 2 ?
O3W Gd1 O3W 62.05(14) 13_565 2 ?
O3W Gd1 O3W 72.95(8) 3 2 ?
O3W Gd1 O3W 114.43(17) . 2 ?
O3W Gd1 O3W 113.05(17) 15_665 2 ?
O3W Gd1 O3W 12.08(12) 16 2 ?
O2W Gd1 N1 140.38(8) 4 15_665 ?
O2W Gd1 N1 74.66(13) 3 15_665 ?
O2W Gd1 N1 82.07(10) . 15_665 ?
O2W Gd1 N1 130.07(6) 2 15_665 ?
O3W Gd1 N1 138.91(8) 14_655 15_665 ?
O3W Gd1 N1 150.75(8) 4 15_665 ?
O3W Gd1 N1 68.02(9) 13_565 15_665 ?
O3W Gd1 N1 60.46(9) 3 15_665 ?
O3W Gd1 N1 78.32(9) . 15_665 ?
O3W Gd1 N1 68.92(8) 15_665 15_665 ?
O3W Gd1 N1 137.67(8) 16 15_665 ?
O3W Gd1 N1 125.59(8) 2 15_665 ?
O2W Gd1 N1 140.38(8) 4 2 ?
O2W Gd1 N1 74.66(13) 3 2 ?
O2W Gd1 N1 130.07(6) . 2 ?
O2W Gd1 N1 82.07(10) 2 2 ?
O3W Gd1 N1 150.75(8) 14_655 2 ?
O3W Gd1 N1 138.91(8) 4 2 ?
O3W Gd1 N1 60.46(9) 13_565 2 ?
O3W Gd1 N1 68.02(9) 3 2 ?
O3W Gd1 N1 137.67(8) . 2 ?
O3W Gd1 N1 125.59(8) 15_665 2 ?
O3W Gd1 N1 78.32(9) 16 2 ?
O3W Gd1 N1 68.92(8) 2 2 ?
N1 Gd1 N1 68.74(11) 15_665 2 ?
O2W Gd1 N1 130.07(6) 4 3 ?
O2W Gd1 N1 82.07(10) 3 3 ?
O2W Gd1 N1 74.66(13) . 3 ?
O2W Gd1 N1 140.38(8) 2 3 ?
O3W Gd1 N1 125.59(8) 14_655 3 ?
O3W Gd1 N1 137.67(8) 4 3 ?
O3W Gd1 N1 78.32(9) 13_565 3 ?
O3W Gd1 N1 68.92(8) 3 3 ?
O3W Gd1 N1 68.02(9) . 3 ?
O3W Gd1 N1 60.46(9) 15_665 3 ?
O3W Gd1 N1 150.75(8) 16 3 ?
O3W Gd1 N1 138.91(8) 2 3 ?
N1 Gd1 N1 14.86(11) 15_665 3 ?
N1 Gd1 N1 82.95(3) 2 3 ?
O2W Gd1 N1 130.07(6) 4 13_565 ?
O2W Gd1 N1 82.07(10) 3 13_565 ?
O2W Gd1 N1 140.38(8) . 13_565 ?
O2W Gd1 N1 74.66(13) 2 13_565 ?
O3W Gd1 N1 137.67(8) 14_655 13_565 ?
O3W Gd1 N1 125.59(8) 4 13_565 ?
O3W Gd1 N1 68.92(8) 13_565 13_565 ?
O3W Gd1 N1 78.32(9) 3 13_565 ?
O3W Gd1 N1 150.75(8) . 13_565 ?
O3W Gd1 N1 138.91(8) 15_665 13_565 ?
O3W Gd1 N1 68.02(9) 16 13_565 ?
O3W Gd1 N1 60.46(9) 2 13_565 ?
N1 Gd1 N1 82.95(3) 15_665 13_565 ?
N1 Gd1 N1 14.86(11) 2 13_565 ?
N1 Gd1 N1 96.72(11) 3 13_565 ?
O2W Gd1 N1 74.66(13) 4 16 ?
O2W Gd1 N1 140.38(8) 3 16 ?
O2W Gd1 N1 130.07(6) . 16 ?
O2W Gd1 N1 82.07(10) 2 16 ?
O3W Gd1 N1 68.02(9) 14_655 16 ?
O3W Gd1 N1 60.46(9) 4 16 ?
O3W Gd1 N1 138.91(8) 13_565 16 ?
O3W Gd1 N1 150.75(8) 3 16 ?
O3W Gd1 N1 125.59(8) . 16 ?
O3W Gd1 N1 137.67(8) 15_665 16 ?
O3W Gd1 N1 68.92(8) 16 16 ?
O3W Gd1 N1 78.32(9) 2 16 ?
N1 Gd1 N1 138.97(9) 15_665 16 ?
N1 Gd1 N1 96.72(11) 2 16 ?
N1 Gd1 N1 136.13(9) 3 16 ?
N1 Gd1 N1 82.95(3) 13_565 16 ?
O2W Gd1 N1 74.66(13) 4 . ?
O2W Gd1 N1 140.38(8) 3 . ?
O2W Gd1 N1 82.07(10) . . ?
O2W Gd1 N1 130.07(6) 2 . ?
O3W Gd1 N1 60.46(9) 14_655 . ?
O3W Gd1 N1 68.02(9) 4 . ?
O3W Gd1 N1 150.75(8) 13_565 . ?
O3W Gd1 N1 138.91(8) 3 . ?
O3W Gd1 N1 68.92(8) . . ?
O3W Gd1 N1 78.32(9) 15_665 . ?
O3W Gd1 N1 125.59(8) 16 . ?
O3W Gd1 N1 137.67(8) 2 . ?
N1 Gd1 N1 96.72(11) 15_665 . ?
N1 Gd1 N1 138.97(9) 2 . ?
N1 Gd1 N1 82.95(3) 3 . ?
N1 Gd1 N1 136.13(9) 13_565 . ?
N1 Gd1 N1 68.74(11) 16 . ?
O2W Gd1 N1 82.07(10) 4 14_655 ?
O2W Gd1 N1 130.07(6) 3 14_655 ?
O2W Gd1 N1 74.66(13) . 14_655 ?
O2W Gd1 N1 140.38(8) 2 14_655 ?
O3W Gd1 N1 68.92(8) 14_655 14_655 ?
O3W Gd1 N1 78.32(9) 4 14_655 ?
O3W Gd1 N1 137.67(8) 13_565 14_655 ?
O3W Gd1 N1 125.59(8) 3 14_655 ?
O3W Gd1 N1 60.46(9) . 14_655 ?
O3W Gd1 N1 68.02(9) 15_665 14_655 ?
O3W Gd1 N1 138.91(8) 16 14_655 ?
O3W Gd1 N1 150.75(8) 2 14_655 ?
N1 Gd1 N1 82.95(3) 15_665 14_655 ?
N1 Gd1 N1 136.13(9) 2 14_655 ?
N1 Gd1 N1 68.74(11) 3 14_655 ?
N1 Gd1 N1 138.97(9) 13_565 14_655 ?
N1 Gd1 N1 82.95(3) 16 14_655 ?
N1 Gd1 N1 14.86(11) . 14_655 ?
O2W Gd1 N1 82.07(10) 4 4 ?
O2W Gd1 N1 130.07(6) 3 4 ?
O2W Gd1 N1 140.38(8) . 4 ?
O2W Gd1 N1 74.66(13) 2 4 ?
O3W Gd1 N1 78.32(9) 14_655 4 ?
O3W Gd1 N1 68.92(8) 4 4 ?
O3W Gd1 N1 125.59(8) 13_565 4 ?
O3W Gd1 N1 137.67(8) 3 4 ?
O3W Gd1 N1 138.91(8) . 4 ?
O3W Gd1 N1 150.75(8) 15_665 4 ?
O3W Gd1 N1 60.46(9) 16 4 ?
O3W Gd1 N1 68.02(9) 2 4 ?
N1 Gd1 N1 136.13(9) 15_665 4 ?
N1 Gd1 N1 82.95(3) 2 4 ?
N1 Gd1 N1 138.97(9) 3 4 ?
N1 Gd1 N1 68.74(11) 13_565 4 ?
N1 Gd1 N1 14.86(11) 16 4 ?
N1 Gd1 N1 82.95(3) . 4 ?
N1 Gd1 N1 96.72(11) 14_655 4 ?
O2W Gd1 O1W 136.18(14) 4 . ?
O2W Gd1 O1W 136.18(14) 3 . ?
O2W Gd1 O1W 136.18(14) . . ?
O2W Gd1 O1W 136.18(14) 2 . ?
O3W Gd1 O1W 122.78(9) 14_655 . ?
O3W Gd1 O1W 122.78(9) 4 . ?
O3W Gd1 O1W 122.78(9) 13_565 . ?
O3W Gd1 O1W 122.78(9) 3 . ?
O3W Gd1 O1W 122.78(9) . . ?
O3W Gd1 O1W 122.78(9) 15_665 . ?
O3W Gd1 O1W 122.78(9) 16 . ?
O3W Gd1 O1W 122.78(9) 2 . ?
N1 Gd1 O1W 69.49(5) 15_665 . ?
N1 Gd1 O1W 69.49(5) 2 . ?
N1 Gd1 O1W 69.49(5) 3 . ?
N1 Gd1 O1W 69.49(5) 13_565 . ?
N1 Gd1 O1W 69.49(5) 16 . ?
N1 Gd1 O1W 69.49(5) . . ?
N1 Gd1 O1W 69.49(5) 14_655 . ?
N1 Gd1 O1W 69.49(5) 4 . ?
C2 Mo1 C2 142.79(13) 11_566 13_575 ?
C2 Mo1 C2 16.56(14) 11_566 7_456 ?
C2 Mo1 C2 128.69(7) 13_575 7_456 ?
C2 Mo1 C2 128.69(7) 11_566 2_565 ?
C2 Mo1 C2 16.56(14) 13_575 2_565 ?
C2 Mo1 C2 116.98(13) 7_456 2_565 ?
C2 Mo1 C2 73.05(12) 11_566 8_666 ?
C2 Mo1 C2 128.69(7) 13_575 8_666 ?
C2 Mo1 C2 75.52(12) 7_456 8_666 ?
C2 Mo1 C2 142.79(13) 2_565 8_666 ?
C2 Mo1 C2 75.52(12) 11_566 12_666 ?
C2 Mo1 C2 116.98(13) 13_575 12_666 ?
C2 Mo1 C2 73.05(12) 7_456 12_666 ?
C2 Mo1 C2 128.69(7) 2_565 12_666 ?
C2 Mo1 C2 16.56(14) 8_666 12_666 ?
C2 Mo1 C2 128.69(7) 11_566 . ?
C2 Mo1 C2 73.05(12) 13_575 . ?
C2 Mo1 C2 142.79(13) 7_456 . ?
C2 Mo1 C2 75.52(12) 2_565 . ?
C2 Mo1 C2 116.98(13) 8_666 . ?
C2 Mo1 C2 128.69(7) 12_666 . ?
C2 Mo1 C2 116.98(13) 11_566 14_655 ?
C2 Mo1 C2 75.52(12) 13_575 14_655 ?
C2 Mo1 C2 128.69(7) 7_456 14_655 ?
C2 Mo1 C2 73.05(12) 2_565 14_655 ?
C2 Mo1 C2 128.69(7) 8_666 14_655 ?
C2 Mo1 C2 142.79(13) 12_666 14_655 ?
C2 Mo1 C2 16.56(14) . 14_655 ?
C2 Mo1 C1 144.89(8) 11_566 11_566 ?
C2 Mo1 C1 63.39(9) 13_575 11_566 ?
C2 Mo1 C1 141.45(8) 7_456 11_566 ?
C2 Mo1 C1 79.89(9) 2_565 11_566 ?
C2 Mo1 C1 72.09(8) 8_666 11_566 ?
C2 Mo1 C1 69.90(8) 12_666 11_566 ?
C2 Mo1 C1 72.61(8) . 11_566 ?
C2 Mo1 C1 88.48(8) 14_655 11_566 ?
C2 Mo1 C1 141.45(8) 11_566 7_456 ?
C2 Mo1 C1 72.61(8) 13_575 7_456 ?
C2 Mo1 C1 144.89(8) 7_456 7_456 ?
C2 Mo1 C1 88.48(8) 2_565 7_456 ?
C2 Mo1 C1 69.90(8) 8_666 7_456 ?
C2 Mo1 C1 72.09(8) 12_666 7_456 ?
C2 Mo1 C1 63.39(9) . 7_456 ?
C2 Mo1 C1 79.89(9) 14_655 7_456 ?
C1 Mo1 C1 14.38(11) 11_566 7_456 ?
C2 Mo1 C1 63.39(9) 11_566 13_575 ?
C2 Mo1 C1 144.89(8) 13_575 13_575 ?
C2 Mo1 C1 79.89(9) 7_456 13_575 ?
C2 Mo1 C1 141.45(8) 2_565 13_575 ?
C2 Mo1 C1 72.61(8) 8_666 13_575 ?
C2 Mo1 C1 88.48(8) 12_666 13_575 ?
C2 Mo1 C1 72.09(8) . 13_575 ?
C2 Mo1 C1 69.90(8) 14_655 13_575 ?
C1 Mo1 C1 109.07(11) 11_566 13_575 ?
C1 Mo1 C1 95.17(3) 7_456 13_575 ?
C2 Mo1 C1 72.61(8) 11_566 2_565 ?
C2 Mo1 C1 141.45(8) 13_575 2_565 ?
C2 Mo1 C1 88.48(8) 7_456 2_565 ?
C2 Mo1 C1 144.89(8) 2_565 2_565 ?
C2 Mo1 C1 63.39(9) 8_666 2_565 ?
C2 Mo1 C1 79.89(9) 12_666 2_565 ?
C2 Mo1 C1 69.90(8) . 2_565 ?
C2 Mo1 C1 72.09(8) 14_655 2_565 ?
C1 Mo1 C1 95.17(3) 11_566 2_565 ?
C1 Mo1 C1 81.57(10) 7_456 2_565 ?
C1 Mo1 C1 14.38(11) 13_575 2_565 ?
C2 Mo1 C1 88.48(8) 11_566 14_655 ?
C2 Mo1 C1 69.90(8) 13_575 14_655 ?
C2 Mo1 C1 72.61(8) 7_456 14_655 ?
C2 Mo1 C1 72.09(8) 2_565 14_655 ?
C2 Mo1 C1 79.89(9) 8_666 14_655 ?
C2 Mo1 C1 63.39(9) 12_666 14_655 ?
C2 Mo1 C1 141.45(8) . 14_655 ?
C2 Mo1 C1 144.89(8) 14_655 14_655 ?
C1 Mo1 C1 81.57(10) 11_566 14_655 ?
C1 Mo1 C1 95.17(3) 7_456 14_655 ?
C1 Mo1 C1 145.08(10) 13_575 14_655 ?
C1 Mo1 C1 142.06(10) 2_565 14_655 ?
C2 Mo1 C1 79.89(9) 11_566 . ?
C2 Mo1 C1 72.09(8) 13_575 . ?
C2 Mo1 C1 63.39(9) 7_456 . ?
C2 Mo1 C1 69.90(8) 2_565 . ?
C2 Mo1 C1 88.48(8) 8_666 . ?
C2 Mo1 C1 72.61(8) 12_666 . ?
C2 Mo1 C1 144.89(8) . . ?
C2 Mo1 C1 141.45(8) 14_655 . ?
C1 Mo1 C1 95.17(3) 11_566 . ?
C1 Mo1 C1 109.07(11) 7_456 . ?
C1 Mo1 C1 142.06(10) 13_575 . ?
C1 Mo1 C1 145.08(10) 2_565 . ?
C1 Mo1 C1 14.38(11) 14_655 . ?
C2 Mo1 C1 69.90(8) 11_566 12_666 ?
C2 Mo1 C1 88.48(8) 13_575 12_666 ?
C2 Mo1 C1 72.09(8) 7_456 12_666 ?
C2 Mo1 C1 72.61(8) 2_565 12_666 ?
C2 Mo1 C1 141.45(8) 8_666 12_666 ?
C2 Mo1 C1 144.89(8) 12_666 12_666 ?
C2 Mo1 C1 79.89(9) . 12_666 ?
C2 Mo1 C1 63.39(9) 14_655 12_666 ?
C1 Mo1 C1 145.08(10) 11_566 12_666 ?
C1 Mo1 C1 142.06(10) 7_456 12_666 ?
C1 Mo1 C1 81.57(10) 13_575 12_666 ?
C1 Mo1 C1 95.17(3) 2_565 12_666 ?
C1 Mo1 C1 109.07(11) 14_655 12_666 ?
C1 Mo1 C1 95.17(3) . 12_666 ?
C2 Mo1 C1 72.09(8) 11_566 8_666 ?
C2 Mo1 C1 79.89(9) 13_575 8_666 ?
C2 Mo1 C1 69.90(8) 7_456 8_666 ?
C2 Mo1 C1 63.39(9) 2_565 8_666 ?
C2 Mo1 C1 144.89(8) 8_666 8_666 ?
C2 Mo1 C1 141.45(8) 12_666 8_666 ?
C2 Mo1 C1 88.48(8) . 8_666 ?
C2 Mo1 C1 72.61(8) 14_655 8_666 ?
C1 Mo1 C1 142.06(10) 11_566 8_666 ?
C1 Mo1 C1 145.08(10) 7_456 8_666 ?
C1 Mo1 C1 95.17(3) 13_575 8_666 ?
C1 Mo1 C1 109.07(11) 2_565 8_666 ?
C1 Mo1 C1 95.17(3) 14_655 8_666 ?
C1 Mo1 C1 81.57(10) . 8_666 ?
C1 Mo1 C1 14.38(11) 12_666 8_666 ?
O3W O2W O3W 49.7(7) 15_665 . ?
O3W O2W Gd1 87.6(7) 15_665 . ?
O3W O2W Gd1 87.6(7) . . ?
O3W O3W O2W 65.2(4) 15_665 . ?
O3W O3W Gd1 83.96(6) 15_665 . ?
O2W O3W Gd1 78.0(7) . . ?
N1 N1 C1 87.28(15) 14_655 . ?
N1 N1 C1 62.83(13) 14_655 14_655 ?
C1 N1 C1 24.45(19) . 14_655 ?
N1 N1 Gd1 82.57(5) 14_655 . ?
C1 N1 Gd1 168.94(19) . . ?
C1 N1 Gd1 145.14(17) 14_655 . ?
C1 C1 N1 92.72(15) 14_655 . ?
C1 C1 N1 62.83(13) 14_655 14_655 ?
N1 C1 N1 29.9(2) . 14_655 ?
C1 C1 Mo1 82.81(5) 14_655 . ?
N1 C1 Mo1 175.3(2) . . ?
N1 C1 Mo1 145.62(17) 14_655 . ?
N2 N2 C2 78.4(2) 14_655 . ?
N2 N2 C2 53.13(15) 14_655 14_655 ?
C2 N2 C2 25.3(2) . 14_655 ?
C2 C2 N2 101.6(2) 14_655 . ?
C2 C2 N2 53.13(15) 14_655 14_655 ?
N2 C2 N2 48.5(3) . 14_655 ?
C2 C2 Mo1 81.72(7) 14_655 . ?
N2 C2 Mo1 176.6(2) . . ?
N2 C2 Mo1 134.84(19) 14_655 . ?

loop_
_geom_bond_atom_site_label_1
_geom_bond_atom_site_label_2
_geom_bond_distance
_geom_bond_site_symmetry_2
_geom_bond_publ_flag
Gd1 O2W 2.407(5) 4 ?
Gd1 O2W 2.407(5) 3 ?
Gd1 O2W 2.407(5) . ?
Gd1 O2W 2.407(5) 2 ?
Gd1 O3W 2.459(3) 14_655 ?
Gd1 O3W 2.459(3) 4 ?
Gd1 O3W 2.459(3) 13_565 ?
Gd1 O3W 2.459(3) 3 ?
Gd1 O3W 2.459(3) . ?
Gd1 O3W 2.459(3) 15_665 ?
Gd1 O3W 2.459(3) 16 ?
Gd1 O3W 2.459(3) 2 ?
Gd1 N1 2.5020(18) 15_665 ?
Gd1 N1 2.5020(18) 2 ?
Gd1 N1 2.5020(18) 3 ?
Gd1 N1 2.5020(18) 13_565 ?
Gd1 N1 2.5020(18) 16 ?
Gd1 N1 2.5020(18) . ?
Gd1 N1 2.5020(18) 14_655 ?
Gd1 N1 2.5020(18) 4 ?
Gd1 O1W 2.525(3) . ?
Mo1 C2 2.1462(18) 11_566 ?
Mo1 C2 2.1462(18) 13_575 ?
Mo1 C2 2.1462(18) 7_456 ?
Mo1 C2 2.1462(18) 2_565 ?
Mo1 C2 2.1462(18) 8_666 ?
Mo1 C2 2.1462(18) 12_666 ?
Mo1 C2 2.1462(18) . ?
Mo1 C2 2.1462(18) 14_655 ?
Mo1 C1 2.1470(18) 11_566 ?
Mo1 C1 2.1470(18) 7_456 ?
Mo1 C1 2.1470(18) 13_575 ?
Mo1 C1 2.1470(18) 2_565 ?
Mo1 C1 2.1470(18) 14_655 ?
Mo1 C1 2.1470(18) . ?
Mo1 C1 2.1470(18) 12_666 ?
Mo1 C1 2.1470(18) 8_666 ?
O2W O3W 0.616(5) 15_665 ?
O2W O3W 0.616(5) . ?
O3W O3W 0.518(5) 15_665 ?
N1 N1 0.647(5) 14_655 ?
N1 C1 1.155(2) . ?
N1 C1 1.297(3) 14_655 ?
C1 C1 0.537(4) 14_655 ?
C1 N1 1.297(3) 14_655 ?
N2 N2 1.083(6) 14_655 ?
N2 C2 1.157(3) . ?
N2 C2 1.417(3) 14_655 ?
C2 C2 0.618(5) 14_655 ?
C2 N2 1.417(3) 14_655 ?

loop_
_geom_torsion_atom_site_label_1
_geom_torsion_atom_site_label_2
_geom_torsion_atom_site_label_3
_geom_torsion_atom_site_label_4
_geom_torsion
_geom_torsion_site_symmetry_1
_geom_torsion_site_symmetry_2
_geom_torsion_site_symmetry_3
_geom_torsion_site_symmetry_4
_geom_torsion_publ_flag
O2W Gd1 O2W O3W 150.7(3) 4 . . 15_665 ?
O2W Gd1 O2W O3W -100.9(4) 3 . . 15_665 ?
O2W Gd1 O2W O3W -155.1(4) 2 . . 15_665 ?
O3W Gd1 O2W O3W 134.6(4) 14_655 . . 15_665 ?
O3W Gd1 O2W O3W 143.3(4) 4 . . 15_665 ?
O3W Gd1 O2W O3W -93.5(3) 13_565 . . 15_665 ?
O3W Gd1 O2W O3W -84.8(4) 3 . . 15_665 ?
O3W Gd1 O2W O3W 49.7(7) . . . 15_665 ?
O3W Gd1 O2W O3W -161.3(3) 16 . . 15_665 ?
O3W Gd1 O2W O3W -149.0(4) 2 . . 15_665 ?
N1 Gd1 O2W O3W -24.1(4) 15_665 . . 15_665 ?
N1 Gd1 O2W O3W -77.6(5) 2 . . 15_665 ?
N1 Gd1 O2W O3W -11.0(4) 3 . . 15_665 ?
N1 Gd1 O2W O3W -92.9(5) 13_565 . . 15_665 ?
N1 Gd1 O2W O3W 127.3(3) 16 . . 15_665 ?
N1 Gd1 O2W O3W 73.9(4) . . . 15_665 ?
N1 Gd1 O2W O3W 60.7(4) 14_655 . . 15_665 ?
N1 Gd1 O2W O3W 142.6(3) 4 . . 15_665 ?
O1W Gd1 O2W O3W 24.9(4) . . . 15_665 ?
O2W Gd1 O2W O3W 100.9(4) 4 . . . ?
O2W Gd1 O2W O3W -150.7(3) 3 . . . ?
O2W Gd1 O2W O3W 155.1(4) 2 . . . ?
O3W Gd1 O2W O3W 84.8(4) 14_655 . . . ?
O3W Gd1 O2W O3W 93.5(3) 4 . . . ?
O3W Gd1 O2W O3W -143.3(4) 13_565 . . . ?
O3W Gd1 O2W O3W -134.6(4) 3 . . . ?
O3W Gd1 O2W O3W -49.7(7) 15_665 . . . ?
O3W Gd1 O2W O3W 149.0(4) 16 . . . ?
O3W Gd1 O2W O3W 161.3(3) 2 . . . ?
N1 Gd1 O2W O3W -73.9(4) 15_665 . . . ?
N1 Gd1 O2W O3W -127.3(3) 2 . . . ?
N1 Gd1 O2W O3W -60.7(4) 3 . . . ?
N1 Gd1 O2W O3W -142.6(3) 13_565 . . . ?
N1 Gd1 O2W O3W 77.6(5) 16 . . . ?
N1 Gd1 O2W O3W 24.1(4) . . . . ?
N1 Gd1 O2W O3W 11.0(4) 14_655 . . . ?
N1 Gd1 O2W O3W 92.9(5) 4 . . . ?
O1W Gd1 O2W O3W -24.9(4) . . . . ?
Gd1 O2W O3W O3W 88.9(3) . . . 15_665 ?
O3W O2W O3W Gd1 -88.9(3) 15_665 . . . ?
O2W Gd1 O3W O3W -136.92(14) 4 . . 15_665 ?
O2W Gd1 O3W O3W -39.67(13) 3 . . 15_665 ?
O2W Gd1 O3W O3W -65.8(4) . . . 15_665 ?
O2W Gd1 O3W O3W -91.15(3) 2 . . 15_665 ?
O3W Gd1 O3W O3W -153.30(6) 14_655 . . 15_665 ?
O3W Gd1 O3W O3W -147.66(8) 4 . . 15_665 ?
O3W Gd1 O3W O3W -31.00(6) 13_565 . . 15_665 ?
O3W Gd1 O3W O3W -24.53(6) 3 . . 15_665 ?
O3W Gd1 O3W O3W -99.21(9) 16 . . 15_665 ?
O3W Gd1 O3W O3W -86.09(4) 2 . . 15_665 ?
N1 Gd1 O3W O3W 37.88(6) 15_665 . . 15_665 ?
N1 Gd1 O3W O3W -1.14(11) 2 . . 15_665 ?
N1 Gd1 O3W O3W 49.09(6) 3 . . 15_665 ?
N1 Gd1 O3W O3W -13.37(18) 13_565 . . 15_665 ?
N1 Gd1 O3W O3W -179.05(9) 16 . . 15_665 ?
N1 Gd1 O3W O3W 139.88(6) . . . 15_665 ?
N1 Gd1 O3W O3W 126.33(7) 14_655 . . 15_665 ?
N1 Gd1 O3W O3W -170.10(13) 4 . . 15_665 ?
O1W Gd1 O3W O3W 93.91(4) . . . 15_665 ?
O2W Gd1 O3W O2W -71.1(5) 4 . . . ?
O2W Gd1 O3W O2W 26.2(3) 3 . . . ?
O2W Gd1 O3W O2W -25.3(4) 2 . . . ?
O3W Gd1 O3W O2W -87.5(4) 14_655 . . . ?
O3W Gd1 O3W O2W -81.8(3) 4 . . . ?
O3W Gd1 O3W O2W 34.8(4) 13_565 . . . ?
O3W Gd1 O3W O2W 41.3(4) 3 . . . ?
O3W Gd1 O3W O2W 65.8(4) 15_665 . . . ?
O3W Gd1 O3W O2W -33.4(4) 16 . . . ?
O3W Gd1 O3W O2W -20.3(3) 2 . . . ?
N1 Gd1 O3W O2W 103.7(4) 15_665 . . . ?
N1 Gd1 O3W O2W 64.7(4) 2 . . . ?
N1 Gd1 O3W O2W 114.9(4) 3 . . . ?
N1 Gd1 O3W O2W 52.5(5) 13_565 . . . ?
N1 Gd1 O3W O2W -113.2(4) 16 . . . ?
N1 Gd1 O3W O2W -154.3(4) . . . . ?
N1 Gd1 O3W O2W -167.8(4) 14_655 . . . ?
N1 Gd1 O3W O2W -104.3(4) 4 . . . ?
O1W Gd1 O3W O2W 159.7(3) . . . . ?
O2W Gd1 N1 N1 -118.44(9) 4 . . 14_655 ?
O2W Gd1 N1 N1 -51.9(2) 3 . . 14_655 ?
O2W Gd1 N1 N1 -58.89(11) . . . 14_655 ?
O2W Gd1 N1 N1 -139.01(19) 2 . . 14_655 ?
O3W Gd1 N1 N1 -121.57(9) 14_655 . . 14_655 ?
O3W Gd1 N1 N1 -132.04(8) 4 . . 14_655 ?
O3W Gd1 N1 N1 -33.8(2) 13_565 . . 14_655 ?
O3W Gd1 N1 N1 -29.58(14) 3 . . 14_655 ?
O3W Gd1 N1 N1 -52.60(9) . . . 14_655 ?
O3W Gd1 N1 N1 -44.69(8) 15_665 . . 14_655 ?
O3W Gd1 N1 N1 -156.49(12) 16 . . 14_655 ?
O3W Gd1 N1 N1 -156.20(14) 2 . . 14_655 ?
N1 Gd1 N1 N1 22.09(5) 15_665 . . 14_655 ?
N1 Gd1 N1 N1 87.20(2) 2 . . 14_655 ?
N1 Gd1 N1 N1 16.52(4) 3 . . 14_655 ?
N1 Gd1 N1 N1 108.89(14) 13_565 . . 14_655 ?
N1 Gd1 N1 N1 162.38(4) 16 . . 14_655 ?
N1 Gd1 N1 N1 157.89(5) 4 . . 14_655 ?
O1W Gd1 N1 N1 87.20(2) . . . 14_655 ?
O2W Gd1 N1 C1 -94.8(9) 4 . . . ?
O2W Gd1 N1 C1 -28.3(10) 3 . . . ?
O2W Gd1 N1 C1 -35.3(9) . . . . ?
O2W Gd1 N1 C1 -115.4(10) 2 . . . ?
O3W Gd1 N1 C1 -97.9(9) 14_655 . . . ?
O3W Gd1 N1 C1 -108.4(9) 4 . . . ?
O3W Gd1 N1 C1 -10.2(10) 13_565 . . . ?
O3W Gd1 N1 C1 -6.0(10) 3 . . . ?
O3W Gd1 N1 C1 -29.0(9) . . . . ?
O3W Gd1 N1 C1 -21.1(9) 15_665 . . . ?
O3W Gd1 N1 C1 -132.9(9) 16 . . . ?
O3W Gd1 N1 C1 -132.6(9) 2 . . . ?
N1 Gd1 N1 C1 45.7(10) 15_665 . . . ?
N1 Gd1 N1 C1 110.8(10) 2 . . . ?
N1 Gd1 N1 C1 40.1(10) 3 . . . ?
N1 Gd1 N1 C1 132.5(9) 13_565 . . . ?
N1 Gd1 N1 C1 -174.0(9) 16 . . . ?
N1 Gd1 N1 C1 23.6(9) 14_655 . . . ?
N1 Gd1 N1 C1 -178.5(9) 4 . . . ?
O1W Gd1 N1 C1 110.8(10) . . . . ?
O2W Gd1 N1 C1 -111.6(3) 4 . . 14_655 ?
O2W Gd1 N1 C1 -45.0(4) 3 . . 14_655 ?
O2W Gd1 N1 C1 -52.0(3) . . . 14_655 ?
O2W Gd1 N1 C1 -132.1(3) 2 . . 14_655 ?
O3W Gd1 N1 C1 -114.7(3) 14_655 . . 14_655 ?
O3W Gd1 N1 C1 -125.2(3) 4 . . 14_655 ?
O3W Gd1 N1 C1 -26.9(4) 13_565 . . 14_655 ?
O3W Gd1 N1 C1 -22.7(3) 3 . . 14_655 ?
O3W Gd1 N1 C1 -45.7(3) . . . 14_655 ?
O3W Gd1 N1 C1 -37.8(3) 15_665 . . 14_655 ?
O3W Gd1 N1 C1 -149.6(3) 16 . . 14_655 ?
O3W Gd1 N1 C1 -149.3(3) 2 . . 14_655 ?
N1 Gd1 N1 C1 29.0(3) 15_665 . . 14_655 ?
N1 Gd1 N1 C1 94.1(3) 2 . . 14_655 ?
N1 Gd1 N1 C1 23.4(3) 3 . . 14_655 ?
N1 Gd1 N1 C1 115.8(2) 13_565 . . 14_655 ?
N1 Gd1 N1 C1 169.3(2) 16 . . 14_655 ?
N1 Gd1 N1 C1 6.9(3) 14_655 . . 14_655 ?
N1 Gd1 N1 C1 164.8(2) 4 . . 14_655 ?
O1W Gd1 N1 C1 94.1(3) . . . 14_655 ?
N1 N1 C1 C1 0.0 14_655 . . 14_655 ?
Gd1 N1 C1 C1 -23.4(9) . . . 14_655 ?
C1 N1 C1 N1 0.0 14_655 . . 14_655 ?
Gd1 N1 C1 N1 -23.4(9) . . . 14_655 ?
N1 N1 C1 Mo1 -16(2) 14_655 . . . ?
C1 N1 C1 Mo1 -16(2) 14_655 . . . ?
Gd1 N1 C1 Mo1 -40(3) . . . . ?
C2 Mo1 C1 C1 125.93(6) 11_566 . . 14_655 ?
C2 Mo1 C1 C1 -78.85(7) 13_575 . . 14_655 ?
C2 Mo1 C1 C1 127.43(7) 7_456 . . 14_655 ?
C2 Mo1 C1 C1 -96.22(8) 2_565 . . 14_655 ?
C2 Mo1 C1 C1 52.88(6) 8_666 . . 14_655 ?
C2 Mo1 C1 C1 48.08(7) 12_666 . . 14_655 ?
C2 Mo1 C1 C1 -85.82(14) . . . 14_655 ?
C2 Mo1 C1 C1 -113.03(13) 14_655 . . 14_655 ?
C1 Mo1 C1 C1 -18.98(5) 11_566 . . 14_655 ?
C1 Mo1 C1 C1 -15.22(4) 7_456 . . 14_655 ?
C1 Mo1 C1 C1 111.52(15) 13_575 . . 14_655 ?
C1 Mo1 C1 C1 87.726(18) 2_565 . . 14_655 ?
C1 Mo1 C1 C1 -165.57(4) 12_666 . . 14_655 ?
C1 Mo1 C1 C1 -160.89(5) 8_666 . . 14_655 ?
C2 Mo1 C1 N1 142(2) 11_566 . . . ?
C2 Mo1 C1 N1 -62(2) 13_575 . . . ?
C2 Mo1 C1 N1 144(2) 7_456 . . . ?
C2 Mo1 C1 N1 -80(2) 2_565 . . . ?
C2 Mo1 C1 N1 69(2) 8_666 . . . ?
C2 Mo1 C1 N1 65(2) 12_666 . . . ?
C2 Mo1 C1 N1 -69(2) . . . . ?
C2 Mo1 C1 N1 -97(2) 14_655 . . . ?
C1 Mo1 C1 N1 -2(2) 11_566 . . . ?
C1 Mo1 C1 N1 1(2) 7_456 . . . ?
C1 Mo1 C1 N1 128(2) 13_575 . . . ?
C1 Mo1 C1 N1 104(2) 2_565 . . . ?
C1 Mo1 C1 N1 17(2) 14_655 . . . ?
C1 Mo1 C1 N1 -149(2) 12_666 . . . ?
C1 Mo1 C1 N1 -144(2) 8_666 . . . ?
C2 Mo1 C1 N1 128.0(3) 11_566 . . 14_655 ?
C2 Mo1 C1 N1 -76.8(3) 13_575 . . 14_655 ?
C2 Mo1 C1 N1 129.5(3) 7_456 . . 14_655 ?
C2 Mo1 C1 N1 -94.1(3) 2_565 . . 14_655 ?
C2 Mo1 C1 N1 55.0(3) 8_666 . . 14_655 ?
C2 Mo1 C1 N1 50.2(3) 12_666 . . 14_655 ?
C2 Mo1 C1 N1 -83.7(3) . . . 14_655 ?
C2 Mo1 C1 N1 -110.9(3) 14_655 . . 14_655 ?
C1 Mo1 C1 N1 -16.9(2) 11_566 . . 14_655 ?
C1 Mo1 C1 N1 -13.1(2) 7_456 . . 14_655 ?
C1 Mo1 C1 N1 113.6(3) 13_575 . . 14_655 ?
C1 Mo1 C1 N1 89.8(3) 2_565 . . 14_655 ?
C1 Mo1 C1 N1 2.1(3) 14_655 . . 14_655 ?
C1 Mo1 C1 N1 -163.5(3) 12_666 . . 14_655 ?
C1 Mo1 C1 N1 -158.8(3) 8_666 . . 14_655 ?
N2 N2 C2 C2 0.0 14_655 . . 14_655 ?
C2 N2 C2 N2 0.0 14_655 . . 14_655 ?
N2 N2 C2 Mo1 164(4) 14_655 . . . ?
C2 N2 C2 Mo1 164(4) 14_655 . . . ?
C2 Mo1 C2 C2 49.16(9) 11_566 . . 14_655 ?
C2 Mo1 C2 C2 -96.19(5) 13_575 . . 14_655 ?
C2 Mo1 C2 C2 36.59(3) 7_456 . . 14_655 ?
C2 Mo1 C2 C2 -79.17(9) 2_565 . . 14_655 ?
C2 Mo1 C2 C2 138.50(3) 8_666 . . 14_655 ?
C2 Mo1 C2 C2 152.50(9) 12_666 . . 14_655 ?
C1 Mo1 C2 C2 -162.91(6) 11_566 . . 14_655 ?
C1 Mo1 C2 C2 -174.83(6) 7_456 . . 14_655 ?
C1 Mo1 C2 C2 79.63(6) 13_575 . . 14_655 ?
C1 Mo1 C2 C2 94.67(6) 2_565 . . 14_655 ?
C1 Mo1 C2 C2 -112.67(12) 14_655 . . 14_655 ?
C1 Mo1 C2 C2 -89.26(13) . . . 14_655 ?
C1 Mo1 C2 C2 -4.69(5) 12_666 . . 14_655 ?
C1 Mo1 C2 C2 -16.29(5) 8_666 . . 14_655 ?
C2 Mo1 C2 N2 -115(4) 11_566 . . . ?
C2 Mo1 C2 N2 99(4) 13_575 . . . ?
C2 Mo1 C2 N2 -128(4) 7_456 . . . ?
C2 Mo1 C2 N2 116(4) 2_565 . . . ?
C2 Mo1 C2 N2 -26(4) 8_666 . . . ?
C2 Mo1 C2 N2 -12(4) 12_666 . . . ?
C2 Mo1 C2 N2 -165(4) 14_655 . . . ?
C1 Mo1 C2 N2 33(4) 11_566 . . . ?
C1 Mo1 C2 N2 21(4) 7_456 . . . ?
C1 Mo1 C2 N2 -85(4) 13_575 . . . ?
C1 Mo1 C2 N2 -70(4) 2_565 . . . ?
C1 Mo1 C2 N2 83(4) 14_655 . . . ?
C1 Mo1 C2 N2 106(4) . . . . ?
C1 Mo1 C2 N2 -169(4) 12_666 . . . ?
C1 Mo1 C2 N2 179(100) 8_666 . . . ?
C2 Mo1 C2 N2 48.1(2) 11_566 . . 14_655 ?
C2 Mo1 C2 N2 -97.2(2) 13_575 . . 14_655 ?
C2 Mo1 C2 N2 35.5(2) 7_456 . . 14_655 ?
C2 Mo1 C2 N2 -80.2(2) 2_565 . . 14_655 ?
C2 Mo1 C2 N2 137.5(3) 8_666 . . 14_655 ?
C2 Mo1 C2 N2 151.5(3) 12_666 . . 14_655 ?
C2 Mo1 C2 N2 -1.0(2) 14_655 . . 14_655 ?
C1 Mo1 C2 N2 -164.0(3) 11_566 . . 14_655 ?
C1 Mo1 C2 N2 -175.9(3) 7_456 . . 14_655 ?
C1 Mo1 C2 N2 78.6(2) 13_575 . . 14_655 ?
C1 Mo1 C2 N2 93.6(2) 2_565 . . 14_655 ?
C1 Mo1 C2 N2 -113.7(2) 14_655 . . 14_655 ?
C1 Mo1 C2 N2 -90.3(3) . . . 14_655 ?
C1 Mo1 C2 N2 -5.7(2) 12_666 . . 14_655 ?
C1 Mo1 C2 N2 -17.3(2) 8_666 . . 14_655 ?
